data_4514496
loop_
_publ_author_name
'Ni, Lubin'
'Li, Huan'
'Xu, Hongjie'
'Shen, Chao'
'Liu, Ruzhang'
'Xie, Ju'
'Zhang, Fengmin'
'Chen, Chong'
'Zhao, Hongxia'
'Zuo, Tongfei'
'Diao, Guowang'

_publ_section_title
;
 Self-Assembled Supramolecular Polyoxometalate Hybrid Architecture as a
 Multifunctional Oxidation Catalyst.
;
_journal_issue 42
_journal_name_full 'ACS applied materials &amp; interfaces'
_journal_page_first 38708
_journal_page_last 38718
_journal_paper_doi 10.1021/acsami.9b12531
_journal_volume 11
_journal_year 2019
_chemical_formula_sum 'C126 H210 Cl4 K Na7 O154 Si W12'
_chemical_formula_weight 6765.05
_space_group_crystal_system trigonal
_space_group_IT_number 146
_space_group_name_Hall 'R 3'
_space_group_name_H-M_alt 'R 3 :H'
_symmetry_space_group_name_Hall 'R 3'
_symmetry_space_group_name_H-M 'R 3 :H'
_atom_sites_solution_hydrogens geom
_atom_sites_solution_primary direct
_atom_sites_solution_secondary difmap
_audit_creation_method SHELXL-2014/7
_cell_angle_alpha 90
_cell_angle_beta 90
_cell_angle_gamma 120
_cell_formula_units_Z 3
_cell_length_a 21.114(2)
_cell_length_b 21.114
_cell_length_c 44.213(5)
_cell_measurement_reflns_used 9546
_cell_measurement_temperature 298(2)
_cell_measurement_theta_max 27.4970
_cell_measurement_theta_min 2.2748
_cell_volume 17070(3)
_computing_cell_refinement 'Bruker SAINT'
_computing_data_collection 'Bruker APEX2'
_computing_data_reduction 'Bruker SAINT'
_computing_molecular_graphics 'Bruker SHELXTL'
_computing_publication_material 'Bruker SHELXTL'
_computing_structure_refinement 'SHELXL-2013 (Sheldrick, 2013)'
_computing_structure_solution 'SHELXS-97 (Sheldrick 2008)'
_diffrn_ambient_temperature 298(2)
_diffrn_measured_fraction_theta_full 0.999
_diffrn_measured_fraction_theta_max 0.998
_diffrn_measurement_device_type 'Bruker APEXII area-detector'
_diffrn_measurement_method '\w and \f scans'
_diffrn_radiation_type MoK\a
_diffrn_radiation_wavelength 0.71073
_diffrn_reflns_av_R_equivalents 0.0375
_diffrn_reflns_av_unetI/netI 0.0392
_diffrn_reflns_Laue_measured_fraction_full 0.999
_diffrn_reflns_Laue_measured_fraction_max 0.998
_diffrn_reflns_limit_h_max 27
_diffrn_reflns_limit_h_min -27
_diffrn_reflns_limit_k_max 25
_diffrn_reflns_limit_k_min -27
_diffrn_reflns_limit_l_max 57
_diffrn_reflns_limit_l_min -57
_diffrn_reflns_number 84290
_diffrn_reflns_point_group_measured_fraction_full 0.994
_diffrn_reflns_point_group_measured_fraction_max 0.993
_diffrn_reflns_theta_full 25.242
_diffrn_reflns_theta_max 27.566
_diffrn_reflns_theta_min 2.153
_diffrn_source 'fine-focus sealed tube'
_exptl_absorpt_coefficient_mu 6.233
_exptl_absorpt_correction_T_max 0.393
_exptl_absorpt_correction_T_min 0.299
_exptl_absorpt_correction_type multi-scan
_exptl_absorpt_process_details
;
CrysAlisPro, Oxford Diffraction Ltd.,
Version 1.171.33.52 (release 06-11-2009 CrysAlis171 .NET)
(compiled Nov  6 2009,16:24:50)
Empirical absorption correction using spherical harmonics,
 implemented in SCALE3 ABSPACK scaling algorithm.
;
_exptl_crystal_colour colourless
_exptl_crystal_density_diffrn 1.974
_exptl_crystal_density_method 'not measured'
_exptl_crystal_description block
_exptl_crystal_F_000 9792
_exptl_crystal_size_max 0.200
_exptl_crystal_size_mid 0.180
_exptl_crystal_size_min 0.150
_refine_diff_density_max 1.510
_refine_diff_density_min -1.488
_refine_diff_density_rms 0.142
_refine_ls_abs_structure_details
;
 Flack x determined using 7204 quotients [(I+)-(I-)]/[(I+)+(I-)]
 (Parsons, Flack and Wagner, Acta Cryst. B69 (2013) 249-259).
;
_refine_ls_abs_structure_Flack 0.031(3)
_refine_ls_extinction_method none
_refine_ls_goodness_of_fit_ref 1.026
_refine_ls_hydrogen_treatment constr
_refine_ls_matrix_type full
_refine_ls_number_parameters 916
_refine_ls_number_reflns 17443
_refine_ls_number_restraints 1
_refine_ls_restrained_S_all 1.026
_refine_ls_R_factor_all 0.0393
_refine_ls_R_factor_gt 0.0318
_refine_ls_shift/su_max 0.009
_refine_ls_shift/su_mean 0.000
_refine_ls_structure_factor_coef Fsqd
_refine_ls_weighting_details 'w=1/[\s^2^(Fo^2^)+(0.0618P)^2^+3.7462P] where P=(Fo^2^+2Fc^2^)/3'
_refine_ls_weighting_scheme calc
_refine_ls_wR_factor_gt 0.0878
_refine_ls_wR_factor_ref 0.0925
_reflns_Friedel_coverage 0.990
_reflns_Friedel_fraction_full 0.990
_reflns_Friedel_fraction_max 0.988
_reflns_number_gt 15704
_reflns_number_total 17443
_reflns_threshold_expression 'I > 2\s(I)'
_cod_data_source_file am9b12531_si_002.cif
_cod_data_source_block SiW12_CD
_cod_original_cell_volume 17069(4)
_cod_database_code 4514496
_shelx_shelxl_version_number 2014/7
_shelx_space_group_comment
;
The symmetry employed for this shelxl refinement is uniquely defined
by the following loop, which should always be used as a source of
symmetry information in preference to the above space-group names.
They are only intended as comments.
;

loop_
_space_group_symop_operation_xyz
'x, y, z'
'-y, x-y, z'
'-x+y, -x, z'
'x+2/3, y+1/3, z+1/3'
'-y+2/3, x-y+1/3, z+1/3'
'-x+y+2/3, -x+1/3, z+1/3'
'x+1/3, y+2/3, z+2/3'
'-y+1/3, x-y+2/3, z+2/3'
'-x+y+1/3, -x+2/3, z+2/3'

loop_
_atom_site_label
_atom_site_type_symbol
_atom_site_fract_x
_atom_site_fract_y
_atom_site_fract_z
_atom_site_U_iso_or_equiv
_atom_site_adp_type
_atom_site_occupancy
_atom_site_site_symmetry_order
_atom_site_calc_flag
_atom_site_refinement_flags_posn
_atom_site_refinement_flags_adp
_atom_site_refinement_flags_occupancy
W1 W 0.85159(2) 0.47672(2) 0.71449(2) 0.02972(10) Uani 1 1 d . . .
W2 W 0.72043(2) 0.51993(2) 0.71452(2) 0.02868(9) Uani 1 1 d . . .
W3 W 0.74894(2) 0.44536(2) 0.65226(2) 0.03335(10) Uani 1 1 d . . .
W4 W 0.69313(2) 0.25707(2) 0.78266(2) 0.03562(11) Uani 1 1 d . . .
K1 K 0.6667 0.3333 0.15813(10) 0.0436(9) Uani 1 3 d S T P
Cl1 Cl 0.6667 0.3333 0.1105(2) 0.088(2) Uani 1 3 d S T P
Cl2 Cl 0.7758(4) 0.4124(4) 0.17730(16) 0.128(2) Uani 1 1 d . . .
Si1 Si 0.6667 0.3333 0.71541(8) 0.0103(6) Uani 1 3 d S T P
Na1 Na 0.6667 0.3333 0.2469(7) 0.204(14) Uani 1 3 d S T P
Na2 Na 0.7454(7) 0.4684(9) 0.5626(3) 0.180(6) Uani 1 1 d . . .
Na3 Na 0.5208(2) 0.8673(2) 0.33541(10) 0.0384(9) Uani 1 1 d . . .
O1 O 1.0227(5) 0.7078(6) 0.2698(2) 0.066(3) Uani 1 1 d . . .
H1C H 1.0601 0.7199 0.2803 0.099 Uiso 1 1 calc R U .
O2 O 0.8762(4) 0.6653(4) 0.24971(17) 0.0417(16) Uani 1 1 d . . .
O3 O 0.8074(5) 0.4457(5) 0.2570(2) 0.057(2) Uani 1 1 d . . .
O4 O 0.7210(5) 0.4939(5) 0.2235(2) 0.065(3) Uani 1 1 d . . .
H4B H 0.6960 0.5145 0.2257 0.098 Uiso 1 1 calc R U .
O5 O 0.7506(4) 0.6119(4) 0.25851(16) 0.0369(15) Uani 1 1 d . . .
O6 O 0.8376(5) 0.8114(6) 0.2502(2) 0.075(3) Uani 1 1 d . . .
H6B H 0.8694 0.8033 0.2426 0.112 Uiso 1 1 calc R U .
O7 O 0.6911(4) 0.7473(4) 0.26584(17) 0.0427(17) Uani 1 1 d . . .
O8 O 0.6178(5) 0.5464(5) 0.22668(19) 0.053(2) Uani 1 1 d . . .
H8B H 0.6493 0.5332 0.2266 0.080 Uiso 1 1 calc R U .
O9 O 0.5132(4) 0.5856(6) 0.2499(2) 0.063(3) Uani 1 1 d . . .
H9B H 0.5013 0.5890 0.2677 0.095 Uiso 1 1 calc R U .
O10 O 0.5930(4) 0.6751(3) 0.29663(14) 0.0303(14) Uani 1 1 d . . .
O11 O 0.6024(4) 0.8547(4) 0.30318(17) 0.0403(16) Uani 1 1 d . . .
O12 O 0.5448(3) 0.7720(3) 0.35377(14) 0.0284(13) Uani 1 1 d . . .
O13 O 0.4429(4) 0.5745(4) 0.30765(16) 0.0449(19) Uani 1 1 d . . .
H13C H 0.4654 0.5797 0.2913 0.067 Uiso 1 1 calc R U .
O14 O 0.3891(3) 0.5887(4) 0.36375(16) 0.0353(15) Uani 1 1 d . . .
H14B H 0.4019 0.5894 0.3818 0.053 Uiso 1 1 calc R U .
O15 O 0.5259(4) 0.6837(4) 0.38977(14) 0.0293(13) Uani 1 1 d . . .
O16 O 0.5760(5) 0.8486(4) 0.43001(19) 0.051(2) Uani 1 1 d . . .
H16B H 0.5742 0.8711 0.4147 0.076 Uiso 1 1 calc R U .
O17 O 0.5943(4) 0.7426(4) 0.46738(15) 0.0364(15) Uani 1 1 d . . .
O18 O 0.4123(4) 0.5717(4) 0.42605(19) 0.054(2) Uani 1 1 d . . .
H18B H 0.4087 0.5789 0.4076 0.081 Uiso 1 1 calc R U .
O19 O 0.4710(5) 0.5503(5) 0.4827(2) 0.065(3) Uani 1 1 d . . .
H19C H 0.5081 0.5500 0.4894 0.098 Uiso 1 1 calc R U .
O20 O 0.6144(4) 0.6441(4) 0.46952(14) 0.0332(14) Uani 1 1 d . . .
O21 O 0.7652(8) 0.7979(6) 0.5044(3) 0.097(4) Uani 1 1 d . . .
H21B H 0.7816 0.8431 0.5027 0.145 Uiso 1 1 calc R U .
O22 O 0.7943(4) 0.6821(5) 0.4971(2) 0.052(2) Uani 1 1 d . . .
O23 O 0.5757(5) 0.5224(4) 0.50806(19) 0.0490(19) Uani 1 1 d . . .
H23B H 0.5455 0.5321 0.4999 0.073 Uiso 1 1 calc R U .
O24 O 0.6908(6) 0.4885(6) 0.5171(2) 0.063(3) Uani 1 1 d . . .
O25 O 0.7822(4) 0.5806(5) 0.47117(16) 0.0471(19) Uani 1 1 d . . .
O26 O 0.9691(8) 0.6804(9) 0.4918(3) 0.115(5) Uani 1 1 d . . .
H26B H 1.0079 0.6787 0.4907 0.173 Uiso 1 1 calc R U .
O27 O 0.9464(4) 0.5793(5) 0.44606(19) 0.0502(19) Uani 1 1 d . . .
O28 O 0.7307(6) 0.4303(6) 0.4688(3) 0.076(3) Uani 1 1 d . . .
H28B H 0.7217 0.4514 0.4829 0.113 Uiso 1 1 calc R U .
O29 O 0.8120(6) 0.3861(5) 0.4327(2) 0.073(3) Uani 1 1 d . . .
H29B H 0.8291 0.3901 0.4152 0.109 Uiso 1 1 calc R U .
O30 O 0.8909(4) 0.5167(4) 0.40118(16) 0.0409(16) Uani 1 1 d . . .
O31 O 1.0784(4) 0.6426(5) 0.38242(18) 0.0454(18) Uani 1 1 d . . .
H31C H 1.1029 0.6680 0.3972 0.068 Uiso 1 1 calc R U .
O32 O 0.9961(4) 0.5900(4) 0.33196(16) 0.0359(15) Uani 1 1 d . . .
O33 O 0.8650(6) 0.3881(5) 0.3714(2) 0.063(2) Uani 1 1 d . . .
H33B H 0.8506 0.3897 0.3890 0.095 Uiso 1 1 calc R U .
O34 O 0.8709(5) 0.4036(5) 0.30517(18) 0.054(2) Uani 1 1 d . . .
H34B H 0.8565 0.4231 0.2924 0.081 Uiso 1 1 calc R U .
O35 O 0.8875(4) 0.5414(4) 0.30422(16) 0.0369(15) Uani 1 1 d . . .
O36 O 0.7465(4) 0.3539(4) 0.7992(2) 0.0474(18) Uani 1 1 d . . .
O37 O 0.7095(5) 0.2101(5) 0.80984(18) 0.052(2) Uani 1 1 d . . .
O38 O 0.7719(4) 0.2846(4) 0.75523(15) 0.0400(16) Uani 1 1 d . . .
O39 O 0.6340(4) 0.1823(4) 0.75538(16) 0.0382(16) Uani 1 1 d . . .
O40 O 0.6667 0.3333 0.7531(2) 0.027(2) Uani 1 3 d S T P
O41 O 0.6184(3) 0.4578(3) 0.71048(16) 0.0319(14) Uani 1 1 d . . .
O42 O 0.7261(3) 0.4147(3) 0.70397(16) 0.0305(14) Uani 1 1 d . . .
O43 O 0.9445(4) 0.5289(4) 0.7186(2) 0.0471(19) Uani 1 1 d . . .
O44 O 0.8222(4) 0.5484(4) 0.71769(17) 0.0361(15) Uani 1 1 d . . .
O45 O 0.7259(4) 0.6032(4) 0.7189(2) 0.0460(18) Uani 1 1 d . . .
O46 O 0.7359(4) 0.5198(4) 0.67182(16) 0.0379(16) Uani 1 1 d . . .
O47 O 0.8419(4) 0.4822(4) 0.67166(17) 0.0386(16) Uani 1 1 d . . .
O48 O 0.7456(4) 0.3550(4) 0.64761(16) 0.0362(15) Uani 1 1 d . . .
O49 O 0.7754(4) 0.4836(5) 0.61737(18) 0.0478(19) Uani 1 1 d . . .
O50 O 0.8256(9) 0.6050(9) 0.5710(3) 0.119(5) Uani 1 1 d . . .
O51 O 0.8522(13) 0.4611(13) 0.5430(4) 0.166(9) Uani 1 1 d . . .
C1 C 0.9649(6) 0.7027(6) 0.2887(3) 0.052(3) Uani 1 1 d . . .
H1A H 0.9661 0.7501 0.2887 0.062 Uiso 1 1 calc R U .
H1B H 0.9728 0.6921 0.3098 0.062 Uiso 1 1 calc R U .
C2 C 0.8906(5) 0.6431(6) 0.2779(2) 0.037(2) Uani 1 1 d . . .
H2A H 0.8531 0.6394 0.2927 0.044 Uiso 1 1 calc R U .
C3 C 0.8841(6) 0.5683(6) 0.2755(2) 0.037(2) Uani 1 1 d . . .
H3A H 0.9237 0.5710 0.2622 0.044 Uiso 1 1 calc R U .
C4 C 0.8083(6) 0.5123(6) 0.2627(3) 0.041(2) Uani 1 1 d . . .
H4A H 0.7699 0.5035 0.2779 0.049 Uiso 1 1 calc R U .
C5 C 0.7933(7) 0.5412(7) 0.2340(3) 0.048(3) Uani 1 1 d . . .
H5A H 0.8280 0.5430 0.2181 0.058 Uiso 1 1 calc R U .
C6 C 0.8055(7) 0.6176(7) 0.2379(2) 0.046(3) Uani 1 1 d . . .
H6A H 0.7996 0.6366 0.2180 0.055 Uiso 1 1 calc R U .
C7 C 0.8115(6) 0.7721(6) 0.2766(3) 0.046(3) Uani 1 1 d . . .
H7A H 0.8172 0.8061 0.2931 0.056 Uiso 1 1 calc R U .
H7B H 0.8417 0.7497 0.2817 0.056 Uiso 1 1 calc R U .
C8 C 0.7322(5) 0.7124(5) 0.2748(2) 0.034(2) Uani 1 1 d . . .
H8A H 0.7153 0.6895 0.2952 0.040 Uiso 1 1 calc R U .
C9 C 0.7148(5) 0.6533(6) 0.2513(2) 0.033(2) Uani 1 1 d . . .
H9A H 0.7310 0.6763 0.2309 0.040 Uiso 1 1 calc R U .
C10 C 0.6340(6) 0.5986(6) 0.2506(2) 0.039(2) Uani 1 1 d . . .
H10A H 0.6193 0.5721 0.2704 0.046 Uiso 1 1 calc R U .
C11 C 0.5901(6) 0.6374(7) 0.2455(3) 0.048(3) Uani 1 1 d . . .
H11A H 0.5979 0.6559 0.2242 0.057 Uiso 1 1 calc R U .
C12 C 0.6138(6) 0.7008(6) 0.2669(2) 0.039(2) Uani 1 1 d . . .
H12A H 0.5898 0.7295 0.2609 0.047 Uiso 1 1 calc R U .
C13 C 0.6457(5) 0.8326(5) 0.3202(2) 0.035(2) Uani 1 1 d . . .
H13A H 0.6734 0.8690 0.3362 0.042 Uiso 1 1 calc R U .
H13B H 0.6809 0.8282 0.3069 0.042 Uiso 1 1 calc R U .
C14 C 0.5932(5) 0.7589(5) 0.3344(2) 0.0278(18) Uani 1 1 d . . .
H14A H 0.6218 0.7434 0.3474 0.033 Uiso 1 1 calc R U .
C15 C 0.5472(5) 0.6974(5) 0.3125(2) 0.0270(18) Uani 1 1 d . . .
H15A H 0.5231 0.7143 0.2976 0.032 Uiso 1 1 calc R U .
C16 C 0.4903(5) 0.6310(5) 0.3288(2) 0.0298(19) Uani 1 1 d . . .
H16A H 0.5152 0.6115 0.3419 0.036 Uiso 1 1 calc R U .
C17 C 0.4438(5) 0.6504(4) 0.34837(19) 0.0252(17) Uani 1 1 d . . .
H17A H 0.4192 0.6696 0.3349 0.030 Uiso 1 1 calc R U .
C18 C 0.4933(4) 0.7113(5) 0.3704(2) 0.0245(17) Uani 1 1 d . . .
H18A H 0.4627 0.7259 0.3826 0.029 Uiso 1 1 calc R U .
C19 C 0.6273(5) 0.8239(5) 0.4249(2) 0.0322(19) Uani 1 1 d . . .
H19A H 0.6726 0.8552 0.4364 0.039 Uiso 1 1 calc R U .
H19B H 0.6401 0.8291 0.4031 0.039 Uiso 1 1 calc R U .
C20 C 0.5967(5) 0.7441(5) 0.4343(2) 0.0290(19) Uani 1 1 d . . .
H20A H 0.6313 0.7276 0.4275 0.035 Uiso 1 1 calc R U .
C21 C 0.5211(5) 0.6917(5) 0.4217(2) 0.0278(18) Uani 1 1 d . . .
H21A H 0.4882 0.7122 0.4256 0.033 Uiso 1 1 calc R U .
C22 C 0.4874(5) 0.6160(6) 0.4355(2) 0.038(2) Uani 1 1 d . . .
H22A H 0.5154 0.5923 0.4281 0.046 Uiso 1 1 calc R U .
C23 C 0.4925(5) 0.6200(6) 0.4696(2) 0.039(2) Uani 1 1 d . . .
H23A H 0.4594 0.6375 0.4774 0.047 Uiso 1 1 calc R U .
C24 C 0.5709(6) 0.6736(6) 0.4798(2) 0.038(2) Uani 1 1 d . . .
H24A H 0.5729 0.6771 0.5024 0.046 Uiso 1 1 calc R U .
C25 C 0.7683(8) 0.7685(8) 0.4759(4) 0.066(4) Uani 1 1 d . . .
H25A H 0.8194 0.7946 0.4685 0.080 Uiso 1 1 calc R U .
H25B H 0.7379 0.7770 0.4613 0.080 Uiso 1 1 calc R U .
C26 C 0.7429(6) 0.6902(6) 0.4773(3) 0.043(2) Uani 1 1 d . . .
H26A H 0.7453 0.6727 0.4565 0.052 Uiso 1 1 calc R U .
C27 C 0.6663(5) 0.6430(5) 0.4898(2) 0.033(2) Uani 1 1 d . . .
H27A H 0.6627 0.6635 0.5097 0.039 Uiso 1 1 calc R U .
C28 C 0.6472(6) 0.5665(6) 0.4941(2) 0.037(2) Uani 1 1 d . . .
H28A H 0.6469 0.5450 0.4740 0.044 Uiso 1 1 calc R U .
C29 C 0.7065(7) 0.5637(7) 0.5145(3) 0.046(3) Uani 1 1 d . . .
H29A H 0.7054 0.5827 0.5350 0.055 Uiso 1 1 calc R U .
C30 C 0.7817(7) 0.6125(8) 0.5003(3) 0.057(3) Uani 1 1 d . . .
H30A H 0.8202 0.6130 0.5136 0.068 Uiso 1 1 calc R U .
C31 C 0.9451(10) 0.6809(10) 0.4641(4) 0.079(5) Uani 1 1 d . . .
H31A H 0.9879 0.7102 0.4510 0.095 Uiso 1 1 calc R U .
H31B H 0.9161 0.7060 0.4649 0.095 Uiso 1 1 calc R U .
C32 C 0.8988(6) 0.6067(7) 0.4497(3) 0.046(3) Uani 1 1 d . . .
H32A H 0.8826 0.6135 0.4293 0.055 Uiso 1 1 calc R U .
C33 C 0.8330(6) 0.5561(7) 0.4678(2) 0.042(2) Uani 1 1 d . . .
H33A H 0.8489 0.5490 0.4882 0.051 Uiso 1 1 calc R U .
C34 C 0.7910(7) 0.4824(7) 0.4519(3) 0.050(3) Uani 1 1 d . . .
H34A H 0.7739 0.4891 0.4317 0.060 Uiso 1 1 calc R U .
C35 C 0.8484(7) 0.4552(7) 0.4474(3) 0.054(3) Uani 1 1 d . . .
H35A H 0.8647 0.4485 0.4678 0.064 Uiso 1 1 calc R U .
C36 C 0.9124(7) 0.5111(7) 0.4311(3) 0.048(3) Uani 1 1 d . . .
H36A H 0.9487 0.4941 0.4297 0.057 Uiso 1 1 calc R U .
C37 C 1.0207(6) 0.6545(6) 0.3771(2) 0.040(2) Uani 1 1 d . . .
H37A H 1.0378 0.7001 0.3654 0.048 Uiso 1 1 calc R U .
H37B H 1.0007 0.6598 0.3966 0.048 Uiso 1 1 calc R U .
C38 C 0.9629(5) 0.5913(5) 0.3600(2) 0.0317(19) Uani 1 1 d . . .
H38A H 0.9215 0.6003 0.3558 0.038 Uiso 1 1 calc R U .
C39 C 0.9337(6) 0.5185(5) 0.3760(2) 0.035(2) Uani 1 1 d . . .
H39A H 0.9756 0.5129 0.3833 0.042 Uiso 1 1 calc R U .
C40 C 0.8841(6) 0.4540(6) 0.3561(3) 0.043(2) Uani 1 1 d . . .
H40A H 0.8384 0.4557 0.3520 0.051 Uiso 1 1 calc R U .
C41 C 0.9214(7) 0.4589(6) 0.3261(3) 0.044(2) Uani 1 1 d . . .
H41A H 0.9640 0.4515 0.3297 0.052 Uiso 1 1 calc R U .
C42 C 0.9484(5) 0.5342(6) 0.3113(2) 0.034(2) Uani 1 1 d . . .
H42A H 0.9758 0.5376 0.2924 0.040 Uiso 1 1 calc R U .
O52 O 0.3277(7) 0.4289(7) 0.4875(3) 0.097(4) Uani 1 1 d . . .

loop_
_atom_site_aniso_label
_atom_site_aniso_U_11
_atom_site_aniso_U_22
_atom_site_aniso_U_33
_atom_site_aniso_U_23
_atom_site_aniso_U_13
_atom_site_aniso_U_12
W1 0.01885(17) 0.02272(18) 0.0435(2) -0.00068(15) -0.00080(14) 0.00731(14)
W2 0.02616(18) 0.01866(17) 0.0409(2) -0.00099(14) -0.00053(14) 0.01100(14)
W3 0.0321(2) 0.0299(2) 0.0365(2) 0.00921(15) 0.00752(16) 0.01432(16)
W4 0.0361(2) 0.0361(2) 0.0362(2) 0.00801(16) -0.00193(16) 0.01917(18)
K1 0.0426(13) 0.0426(13) 0.046(2) 0.000 0.000 0.0213(7)
Cl1 0.056(2) 0.056(2) 0.151(8) 0.000 0.000 0.0279(11)
Cl2 0.112(4) 0.113(5) 0.145(5) -0.047(4) -0.010(4) 0.047(4)
Si1 0.0126(9) 0.0126(9) 0.0057(13) 0.000 0.000 0.0063(5)
Na1 0.040(4) 0.040(4) 0.53(4) 0.000 0.000 0.020(2)
Na2 0.161(11) 0.222(14) 0.123(9) 0.059(9) -0.031(7) 0.071(10)
Na3 0.0292(19) 0.037(2) 0.052(2) 0.0070(17) 0.0012(17) 0.0189(17)
O1 0.031(4) 0.072(6) 0.081(7) 0.003(5) -0.013(4) 0.014(4)
O2 0.036(4) 0.045(4) 0.041(4) 0.008(3) -0.003(3) 0.017(3)
O3 0.064(6) 0.040(4) 0.071(6) -0.019(4) -0.022(4) 0.031(4)
O4 0.058(6) 0.075(6) 0.071(6) -0.039(5) -0.034(5) 0.040(5)
O5 0.037(4) 0.042(4) 0.037(4) 0.005(3) 0.002(3) 0.024(3)
O6 0.052(6) 0.078(7) 0.071(7) 0.004(5) 0.022(5) 0.015(5)
O7 0.043(4) 0.044(4) 0.046(4) 0.011(3) 0.013(3) 0.025(4)
O8 0.046(5) 0.061(5) 0.056(5) -0.029(4) -0.020(4) 0.029(4)
O9 0.034(4) 0.087(7) 0.067(6) -0.023(5) -0.002(4) 0.029(5)
O10 0.034(3) 0.030(3) 0.033(3) 0.003(3) 0.004(3) 0.020(3)
O11 0.038(4) 0.033(4) 0.047(4) 0.014(3) 0.008(3) 0.015(3)
O12 0.029(3) 0.020(3) 0.034(3) 0.002(2) 0.003(3) 0.011(3)
O13 0.041(4) 0.033(4) 0.037(4) -0.010(3) 0.005(3) 0.000(3)
O14 0.022(3) 0.035(4) 0.040(4) 0.000(3) 0.001(3) 0.007(3)
O15 0.035(3) 0.034(3) 0.026(3) 0.003(2) -0.001(3) 0.022(3)
O16 0.061(5) 0.050(5) 0.061(5) 0.013(4) 0.008(4) 0.043(4)
O17 0.050(4) 0.034(4) 0.030(3) -0.001(3) 0.000(3) 0.025(3)
O18 0.043(4) 0.047(5) 0.049(5) 0.008(4) -0.009(3) 0.004(4)
O19 0.048(5) 0.054(5) 0.072(6) 0.033(5) 0.002(4) 0.010(4)
O20 0.040(4) 0.037(4) 0.027(3) 0.002(3) -0.002(3) 0.022(3)
O21 0.138(12) 0.052(6) 0.083(8) 0.000(6) 0.017(8) 0.035(7)
O22 0.031(4) 0.052(5) 0.070(6) 0.003(4) -0.003(4) 0.017(4)
O23 0.049(5) 0.047(5) 0.052(5) 0.020(4) 0.014(4) 0.025(4)
O24 0.083(7) 0.072(6) 0.060(6) 0.032(5) 0.017(5) 0.060(6)
O25 0.050(5) 0.072(5) 0.033(4) 0.007(4) 0.001(3) 0.041(4)
O26 0.099(10) 0.146(13) 0.071(8) -0.040(8) -0.007(7) 0.040(9)
O27 0.034(4) 0.064(5) 0.052(5) -0.007(4) -0.007(3) 0.024(4)
O28 0.057(6) 0.063(6) 0.091(8) 0.005(5) 0.029(5) 0.019(5)
O29 0.094(8) 0.051(5) 0.070(7) 0.008(5) 0.019(6) 0.034(6)
O30 0.041(4) 0.050(4) 0.036(4) 0.006(3) 0.003(3) 0.027(4)
O31 0.035(4) 0.056(5) 0.044(4) -0.017(3) -0.008(3) 0.022(4)
O32 0.027(3) 0.037(4) 0.042(4) -0.004(3) 0.002(3) 0.014(3)
O33 0.078(6) 0.036(4) 0.062(6) 0.006(4) 0.003(5) 0.018(4)
O34 0.076(6) 0.044(5) 0.038(4) -0.007(3) -0.008(4) 0.028(4)
O35 0.035(4) 0.040(4) 0.038(4) 0.000(3) 0.000(3) 0.021(3)
O36 0.043(4) 0.046(5) 0.059(5) -0.003(4) -0.010(4) 0.026(4)
O37 0.056(5) 0.060(5) 0.047(5) 0.014(4) -0.001(4) 0.035(4)
O38 0.034(4) 0.053(4) 0.032(4) 0.002(3) -0.001(3) 0.020(3)
O39 0.035(4) 0.033(4) 0.038(4) 0.003(3) 0.000(3) 0.011(3)
O40 0.026(3) 0.026(3) 0.029(6) 0.000 0.000 0.0128(17)
O41 0.022(3) 0.020(3) 0.051(4) 0.004(3) 0.000(3) 0.009(3)
O42 0.021(3) 0.015(3) 0.045(4) -0.003(3) 0.000(3) 0.001(2)
O43 0.029(4) 0.034(4) 0.074(5) -0.003(4) -0.001(3) 0.013(3)
O44 0.029(3) 0.032(4) 0.050(4) -0.007(3) -0.005(3) 0.017(3)
O45 0.045(4) 0.022(3) 0.072(5) -0.005(3) -0.011(4) 0.018(3)
O46 0.037(4) 0.037(4) 0.043(4) 0.010(3) 0.003(3) 0.022(3)
O47 0.037(4) 0.043(4) 0.041(4) 0.006(3) 0.006(3) 0.024(3)
O48 0.041(4) 0.030(4) 0.033(4) -0.002(3) -0.003(3) 0.014(3)
O49 0.047(4) 0.049(5) 0.046(5) 0.017(4) 0.015(3) 0.023(4)
O50 0.131(13) 0.133(13) 0.072(8) 0.008(8) 0.009(8) 0.050(10)
O51 0.24(2) 0.20(2) 0.068(9) 0.010(11) 0.012(11) 0.110(19)
C1 0.040(6) 0.034(6) 0.065(8) -0.006(5) -0.022(5) 0.006(5)
C2 0.031(5) 0.034(5) 0.037(5) -0.005(4) -0.008(4) 0.011(4)
C3 0.037(5) 0.041(5) 0.031(5) -0.006(4) -0.004(4) 0.019(5)
C4 0.043(6) 0.036(5) 0.049(6) -0.017(4) -0.008(5) 0.024(5)
C5 0.049(7) 0.061(7) 0.038(6) -0.022(5) -0.014(5) 0.030(6)
C6 0.059(7) 0.069(8) 0.021(5) 0.005(5) -0.002(4) 0.040(6)
C7 0.036(6) 0.044(6) 0.050(7) -0.014(5) -0.010(5) 0.014(5)
C8 0.034(5) 0.032(5) 0.030(5) -0.001(4) 0.005(4) 0.012(4)
C9 0.026(5) 0.043(5) 0.033(5) -0.002(4) 0.003(4) 0.018(4)
C10 0.040(6) 0.048(6) 0.028(5) -0.008(4) -0.004(4) 0.023(5)
C11 0.040(6) 0.071(8) 0.040(6) -0.009(5) -0.006(5) 0.034(6)
C12 0.038(5) 0.057(7) 0.031(5) 0.001(4) 0.003(4) 0.029(5)
C13 0.025(5) 0.020(4) 0.048(6) 0.002(4) 0.015(4) 0.003(4)
C14 0.022(4) 0.029(4) 0.037(5) -0.007(4) 0.000(3) 0.017(4)
C15 0.029(4) 0.025(4) 0.030(5) 0.001(3) 0.005(3) 0.016(4)
C16 0.025(4) 0.029(5) 0.033(5) -0.001(4) 0.001(4) 0.012(4)
C17 0.029(4) 0.020(4) 0.024(4) 0.000(3) -0.001(3) 0.011(3)
C18 0.020(4) 0.028(4) 0.032(5) 0.002(3) 0.003(3) 0.017(4)
C19 0.035(5) 0.029(5) 0.036(5) -0.001(4) -0.004(4) 0.019(4)
C20 0.030(5) 0.039(5) 0.025(4) 0.007(4) 0.003(3) 0.023(4)
C21 0.031(5) 0.038(5) 0.024(4) -0.001(3) 0.000(3) 0.025(4)
C22 0.024(5) 0.034(5) 0.043(6) 0.001(4) -0.002(4) 0.004(4)
C23 0.028(5) 0.042(6) 0.037(5) 0.018(4) 0.007(4) 0.010(4)
C24 0.043(6) 0.053(6) 0.027(5) 0.006(4) 0.005(4) 0.030(5)
C25 0.054(8) 0.055(8) 0.085(10) 0.031(7) 0.009(7) 0.023(6)
C26 0.042(6) 0.041(6) 0.037(6) 0.009(4) -0.005(4) 0.014(5)
C27 0.033(5) 0.037(5) 0.032(5) 0.007(4) 0.001(4) 0.021(4)
C28 0.037(5) 0.040(5) 0.027(5) 0.006(4) 0.005(4) 0.015(4)
C29 0.058(7) 0.053(7) 0.040(6) 0.015(5) 0.015(5) 0.039(6)
C30 0.042(6) 0.082(10) 0.065(8) 0.003(7) 0.000(6) 0.046(7)
C31 0.071(10) 0.082(11) 0.071(11) -0.022(8) -0.001(8) 0.029(9)
C32 0.042(6) 0.055(7) 0.042(6) 0.006(5) 0.006(5) 0.025(5)
C33 0.038(5) 0.067(7) 0.033(5) 0.010(5) 0.004(4) 0.036(6)
C34 0.048(7) 0.056(7) 0.050(7) 0.008(5) 0.015(5) 0.030(6)
C35 0.060(8) 0.045(7) 0.056(7) 0.005(5) 0.006(6) 0.027(6)
C36 0.049(7) 0.060(7) 0.045(6) 0.015(5) 0.008(5) 0.035(6)
C37 0.042(6) 0.040(6) 0.033(5) -0.006(4) 0.002(4) 0.017(5)
C38 0.033(5) 0.034(5) 0.032(5) -0.004(4) -0.002(4) 0.020(4)
C39 0.035(5) 0.030(5) 0.043(6) -0.001(4) 0.006(4) 0.019(4)
C40 0.043(6) 0.030(5) 0.058(7) 0.002(5) -0.008(5) 0.020(5)
C41 0.047(6) 0.032(5) 0.053(7) -0.009(5) -0.005(5) 0.021(5)
C42 0.030(5) 0.043(5) 0.030(5) -0.003(4) 0.001(4) 0.020(4)
O52 0.066(7) 0.088(9) 0.121(10) -0.005(7) -0.019(7) 0.027(7)

loop_
_atom_type_symbol
_atom_type_description
_atom_type_scat_dispersion_real
_atom_type_scat_dispersion_imag
_atom_type_scat_source
C C 0.0033 0.0016 'International Tables Vol C Tables 4.2.6.8 and 6.1.1.4'
Cl Cl 0.1484 0.1585 'International Tables Vol C Tables 4.2.6.8 and 6.1.1.4'
K K 0.2009 0.2494 'International Tables Vol C Tables 4.2.6.8 and 6.1.1.4'
Na Na 0.0362 0.0249 'International Tables Vol C Tables 4.2.6.8 and 6.1.1.4'
O O 0.0106 0.0060 'International Tables Vol C Tables 4.2.6.8 and 6.1.1.4'
Si Si 0.0817 0.0704 'International Tables Vol C Tables 4.2.6.8 and 6.1.1.4'
W W -0.8490 6.8722 'International Tables Vol C Tables 4.2.6.8 and 6.1.1.4'
H H 0.0000 0.0000 'International Tables Vol C Tables 4.2.6.8 and 6.1.1.4'

loop_
_geom_angle_atom_site_label_1
_geom_angle_atom_site_label_2
_geom_angle_atom_site_label_3
_geom_angle
_geom_angle_site_symmetry_1
_geom_angle_site_symmetry_3
O43 W1 O41 101.3(3) . 3_665
O43 W1 O44 101.8(3) . .
O41 W1 O44 156.9(3) 3_665 .
O43 W1 O47 100.9(4) . .
O41 W1 O47 90.6(3) 3_665 .
O44 W1 O47 86.4(3) . .
O43 W1 O39 103.0(4) . 2_655
O41 W1 O39 87.8(3) 3_665 2_655
O44 W1 O39 85.6(3) . 2_655
O47 W1 O39 155.8(3) . 2_655
O43 W1 O42 173.1(3) . .
O41 W1 O42 82.7(2) 3_665 .
O44 W1 O42 74.5(3) . .
O47 W1 O42 73.2(3) . .
O39 W1 O42 82.6(3) 2_655 .
O45 W2 O41 101.0(3) . .
O45 W2 O38 103.1(4) . 2_655
O41 W2 O38 90.0(3) . 2_655
O45 W2 O46 100.8(4) . .
O41 W2 O46 92.4(3) . .
O38 W2 O46 155.0(3) 2_655 .
O45 W2 O44 100.3(3) . .
O41 W2 O44 158.7(3) . .
O38 W2 O44 84.1(3) 2_655 .
O46 W2 O44 84.7(3) . .
O45 W2 O42 172.2(3) . .
O41 W2 O42 84.5(2) . .
O38 W2 O42 82.2(3) 2_655 .
O46 W2 O42 73.3(3) . .
O44 W2 O42 74.4(3) . .
O49 W3 O48 102.6(4) . .
O49 W3 O48 101.3(4) . 2_655
O48 W3 O48 85.7(4) . 2_655
O49 W3 O47 100.7(4) . .
O48 W3 O47 88.4(3) . .
O48 W3 O47 158.0(3) 2_655 .
O49 W3 O46 99.6(4) . .
O48 W3 O46 157.6(3) . .
O48 W3 O46 87.3(3) 2_655 .
O47 W3 O46 90.2(3) . .
O49 W3 O42 169.4(3) . .
O48 W3 O42 85.9(3) . .
O48 W3 O42 85.6(3) 2_655 .
O47 W3 O42 72.8(3) . .
O46 W3 O42 72.3(3) . .
O37 W4 O39 101.9(4) . .
O37 W4 O38 103.2(4) . .
O39 W4 O38 87.7(3) . .
O37 W4 O36 99.8(4) . 3_665
O39 W4 O36 89.7(4) . 3_665
O38 W4 O36 156.9(3) . 3_665
O37 W4 O36 99.7(4) . .
O39 W4 O36 158.3(3) . .
O38 W4 O36 87.7(4) . .
O36 W4 O36 86.4(5) 3_665 .
O37 W4 O40 168.8(4) . .
O39 W4 O40 86.2(3) . .
O38 W4 O40 84.6(3) . .
O36 W4 O40 72.3(3) 3_665 .
O36 W4 O40 72.3(3) . .
Cl1 K1 Cl2 112.3(2) . 3_665
Cl1 K1 Cl2 112.3(2) . 2_655
Cl2 K1 Cl2 106.5(2) 3_665 2_655
Cl1 K1 Cl2 112.3(2) . .
Cl2 K1 Cl2 106.4(2) 3_665 .
Cl2 K1 Cl2 106.5(2) 2_655 .
Cl1 K1 Na1 180.0 . .
Cl2 K1 Na1 67.7(2) 3_665 .
Cl2 K1 Na1 67.7(2) 2_655 .
Cl2 K1 Na1 67.7(2) . .
O42 Si1 O42 110.7(3) 3_665 2_655
O42 Si1 O42 110.7(3) 3_665 .
O42 Si1 O42 110.7(3) 2_655 .
O42 Si1 O40 108.2(3) 3_665 .
O42 Si1 O40 108.2(3) 2_655 .
O42 Si1 O40 108.2(3) . .
O3 Na1 O3 117.4(4) 3_665 .
O3 Na1 O3 117.4(4) 3_665 2_655
O3 Na1 O3 117.4(4) . 2_655
O3 Na1 K1 99.4(7) 3_665 .
O3 Na1 K1 99.4(7) . .
O3 Na1 K1 99.4(7) 2_655 .
O24 Na2 O49 152.5(9) . .
O24 Na2 O51 104.1(7) . .
O49 Na2 O51 99.5(6) . .
O24 Na2 O50 91.6(7) . .
O49 Na2 O50 74.2(6) . .
O51 Na2 O50 90.7(8) . .
O24 Na2 O6 74.9(5) . 6_565
O49 Na2 O6 79.8(6) . 6_565
O51 Na2 O6 172.5(9) . 6_565
O50 Na2 O6 81.9(7) . 6_565
O31 Na3 O11 117.7(3) 3_675 .
O31 Na3 O13 125.8(3) 3_675 2_665
O11 Na3 O13 111.2(3) . 2_665
O31 Na3 O14 81.3(3) 3_675 2_665
O11 Na3 O14 143.4(3) . 2_665
O13 Na3 O14 72.6(3) 2_665 2_665
O31 Na3 O12 85.2(3) 3_675 .
O11 Na3 O12 69.1(2) . .
O13 Na3 O12 135.0(3) 2_665 .
O14 Na3 O12 82.9(2) 2_665 .
O31 Na3 O32 67.9(3) 3_675 3_675
O11 Na3 O32 91.7(3) . 3_675
O13 Na3 O32 89.7(3) 2_665 3_675
O14 Na3 O32 125.0(3) 2_665 3_675
O12 Na3 O32 134.9(3) . 3_675
O31 Na3 C37 26.3(3) 3_675 3_675
O11 Na3 C37 97.0(3) . 3_675
O13 Na3 C37 130.9(3) 2_665 3_675
O14 Na3 C37 107.3(3) 2_665 3_675
O12 Na3 C37 91.9(3) . 3_675
O32 Na3 C37 48.9(3) 3_675 3_675
C1 O1 H1C 109.5 . .
C2 O2 C6 114.5(8) . .
C4 O3 Na1 110.9(7) . .
C5 O4 H4B 109.5 . .
C6 O5 C9 117.0(8) . .
C7 O6 Na2 136.4(9) . 8_654
C7 O6 H6B 109.5 . .
Na2 O6 H6B 107.1 8_654 .
C12 O7 C8 114.4(8) . .
C10 O8 H8B 109.5 . .
C11 O9 H9B 109.5 . .
C12 O10 C15 117.3(7) . .
C13 O11 Na3 109.9(6) . .
C18 O12 C14 115.4(6) . .
C18 O12 Na3 122.6(5) . .
C14 O12 Na3 114.5(5) . .
C16 O13 Na3 108.2(5) . 3_565
C16 O13 H13C 109.5 . .
Na3 O13 H13C 138.2 3_565 .
C17 O14 Na3 112.4(5) . 3_565
C17 O14 H14B 109.5 . .
Na3 O14 H14B 118.8 3_565 .
C18 O15 C21 118.5(7) . .
C19 O16 H16B 109.5 . .
C24 O17 C20 113.9(7) . .
C22 O18 H18B 109.5 . .
C23 O19 H19C 109.5 . .
C24 O20 C27 118.6(7) . .
C25 O21 H21B 109.5 . .
C30 O22 C26 115.6(9) . .
C28 O23 H23B 109.5 . .
C29 O24 Na2 112.6(9) . .
C33 O25 C30 116.5(8) . .
C31 O26 H26B 109.5 . .
C32 O27 C36 111.9(9) . .
C34 O28 H28B 109.5 . .
C35 O29 H29B 109.5 . .
C36 O30 C39 120.3(8) . .
C37 O31 Na3 105.5(6) . 2_765
C37 O31 H31C 109.5 . .
Na3 O31 H31C 121.1 2_765 .
C38 O32 C42 114.7(7) . .
C38 O32 Na3 112.4(5) . 2_765
C42 O32 Na3 128.9(5) . 2_765
C40 O33 H33B 109.5 . .
C41 O34 H34B 109.5 . .
C42 O35 C3 118.6(8) . .
W4 O36 W4 123.4(4) 2_655 .
W4 O38 W2 146.0(4) . 3_665
W4 O39 W1 144.8(4) . 3_665
Si1 O40 W4 123.8(2) . 2_655
Si1 O40 W4 123.8(2) . 3_665
W4 O40 W4 92.0(3) 2_655 3_665
Si1 O40 W4 123.8(2) . .
W4 O40 W4 92.0(3) 2_655 .
W4 O40 W4 92.0(3) 3_665 .
W2 O41 W1 160.6(4) . 2_655
Si1 O42 W2 124.5(3) . .
Si1 O42 W1 126.2(4) . .
W2 O42 W1 90.6(2) . .
Si1 O42 W3 122.5(4) . .
W2 O42 W3 91.9(2) . .
W1 O42 W3 91.1(2) . .
W1 O44 W2 120.1(4) . .
W2 O46 W3 122.4(3) . .
W3 O47 W1 122.5(4) . .
W3 O48 W3 150.9(4) . 3_665
W3 O49 Na2 145.2(6) . .
O1 C1 C2 111.5(10) . .
O1 C1 H1A 109.3 . .
C2 C1 H1A 109.3 . .
O1 C1 H1B 109.3 . .
C2 C1 H1B 109.3 . .
H1A C1 H1B 108.0 . .
O2 C2 C1 107.9(9) . .
O2 C2 C3 110.9(8) . .
C1 C2 C3 113.8(9) . .
O2 C2 H2A 108.0 . .
C1 C2 H2A 108.0 . .
C3 C2 H2A 108.0 . .
O35 C3 C2 110.9(8) . .
O35 C3 C4 105.3(9) . .
C2 C3 C4 110.0(8) . .
O35 C3 H3A 110.2 . .
C2 C3 H3A 110.2 . .
C4 C3 H3A 110.2 . .
O3 C4 C5 110.6(9) . .
O3 C4 C3 108.6(9) . .
C5 C4 C3 110.2(10) . .
O3 C4 H4A 109.1 . .
C5 C4 H4A 109.1 . .
C3 C4 H4A 109.1 . .
O4 C5 C4 111.1(11) . .
O4 C5 C6 109.6(10) . .
C4 C5 C6 112.2(8) . .
O4 C5 H5A 107.9 . .
C4 C5 H5A 107.9 . .
C6 C5 H5A 107.9 . .
O2 C6 O5 110.2(8) . .
O2 C6 C5 110.9(9) . .
O5 C6 C5 106.5(10) . .
O2 C6 H6A 109.8 . .
O5 C6 H6A 109.8 . .
C5 C6 H6A 109.8 . .
O6 C7 C8 113.7(10) . .
O6 C7 H7A 108.8 . .
C8 C7 H7A 108.8 . .
O6 C7 H7B 108.8 . .
C8 C7 H7B 108.8 . .
H7A C7 H7B 107.7 . .
O7 C8 C7 106.6(8) . .
O7 C8 C9 105.6(8) . .
C7 C8 C9 115.5(8) . .
O7 C8 H8A 109.6 . .
C7 C8 H8A 109.6 . .
C9 C8 H8A 109.6 . .
O5 C9 C10 105.9(8) . .
O5 C9 C8 111.2(8) . .
C10 C9 C8 111.1(8) . .
O5 C9 H9A 109.5 . .
C10 C9 H9A 109.5 . .
C8 C9 H9A 109.5 . .
O8 C10 C9 110.3(8) . .
O8 C10 C11 109.0(8) . .
C9 C10 C11 110.4(9) . .
O8 C10 H10A 109.0 . .
C9 C10 H10A 109.0 . .
C11 C10 H10A 109.0 . .
O9 C11 C12 109.6(9) . .
O9 C11 C10 109.0(10) . .
C12 C11 C10 111.3(9) . .
O9 C11 H11A 109.0 . .
C12 C11 H11A 109.0 . .
C10 C11 H11A 109.0 . .
O10 C12 O7 109.0(8) . .
O10 C12 C11 110.1(10) . .
O7 C12 C11 110.4(8) . .
O10 C12 H12A 109.1 . .
O7 C12 H12A 109.1 . .
C11 C12 H12A 109.1 . .
O11 C13 C14 107.1(7) . .
O11 C13 H13A 110.3 . .
C14 C13 H13A 110.3 . .
O11 C13 H13B 110.3 . .
C14 C13 H13B 110.3 . .
H13A C13 H13B 108.6 . .
O12 C14 C15 109.1(7) . .
O12 C14 C13 105.5(7) . .
C15 C14 C13 116.0(8) . .
O12 C14 H14A 108.7 . .
C15 C14 H14A 108.7 . .
C13 C14 H14A 108.7 . .
O10 C15 C16 106.3(7) . .
O10 C15 C14 110.0(7) . .
C16 C15 C14 111.4(7) . .
O10 C15 H15A 109.7 . .
C16 C15 H15A 109.7 . .
C14 C15 H15A 109.7 . .
O13 C16 C15 111.2(8) . .
O13 C16 C17 108.5(7) . .
C15 C16 C17 110.3(7) . .
O13 C16 H16A 108.9 . .
C15 C16 H16A 108.9 . .
C17 C16 H16A 108.9 . .
O14 C17 C16 111.7(7) . .
O14 C17 C18 111.6(7) . .
C16 C17 C18 109.2(7) . .
O14 C17 H17A 108.1 . .
C16 C17 H17A 108.1 . .
C18 C17 H17A 108.1 . .
O15 C18 O12 112.6(7) . .
O15 C18 C17 108.1(7) . .
O12 C18 C17 109.0(7) . .
O15 C18 H18A 109.1 . .
O12 C18 H18A 109.1 . .
C17 C18 H18A 109.1 . .
O16 C19 C20 112.1(8) . .
O16 C19 H19A 109.2 . .
C20 C19 H19A 109.2 . .
O16 C19 H19B 109.2 . .
C20 C19 H19B 109.2 . .
H19A C19 H19B 107.9 . .
O17 C20 C21 109.9(7) . .
O17 C20 C19 106.7(8) . .
C21 C20 C19 114.2(7) . .
O17 C20 H20A 108.6 . .
C21 C20 H20A 108.6 . .
C19 C20 H20A 108.6 . .
O15 C21 C22 107.3(7) . .
O15 C21 C20 109.8(7) . .
C22 C21 C20 112.7(7) . .
O15 C21 H21A 109.0 . .
C22 C21 H21A 109.0 . .
C20 C21 H21A 109.0 . .
O18 C22 C23 110.4(8) . .
O18 C22 C21 110.6(8) . .
C23 C22 C21 111.1(8) . .
O18 C22 H22A 108.2 . .
C23 C22 H22A 108.2 . .
C21 C22 H22A 108.2 . .
O19 C23 C22 111.5(10) . .
O19 C23 C24 108.2(8) . .
C22 C23 C24 110.7(8) . .
O19 C23 H23A 108.8 . .
C22 C23 H23A 108.8 . .
C24 C23 H23A 108.8 . .
O17 C24 O20 111.3(8) . .
O17 C24 C23 110.2(8) . .
O20 C24 C23 106.2(9) . .
O17 C24 H24A 109.7 . .
O20 C24 H24A 109.7 . .
C23 C24 H24A 109.7 . .
O21 C25 C26 112.9(11) . .
O21 C25 H25A 109.0 . .
C26 C25 H25A 109.0 . .
O21 C25 H25B 109.0 . .
C26 C25 H25B 109.0 . .
H25A C25 H25B 107.8 . .
C25 C26 O22 106.3(10) . .
C25 C26 C27 115.2(11) . .
O22 C26 C27 108.2(8) . .
C25 C26 H26A 109.0 . .
O22 C26 H26A 109.0 . .
C27 C26 H26A 109.0 . .
O20 C27 C28 108.1(8) . .
O20 C27 C26 109.6(8) . .
C28 C27 C26 112.8(9) . .
O20 C27 H27A 108.8 . .
C28 C27 H27A 108.8 . .
C26 C27 H27A 108.8 . .
O23 C28 C27 112.7(9) . .
O23 C28 C29 109.1(8) . .
C27 C28 C29 109.5(9) . .
O23 C28 H28A 108.5 . .
C27 C28 H28A 108.5 . .
C29 C28 H28A 108.5 . .
O24 C29 C30 111.2(9) . .
O24 C29 C28 109.7(10) . .
C30 C29 C28 108.7(9) . .
O24 C29 H29A 109.0 . .
C30 C29 H29A 109.0 . .
C28 C29 H29A 109.0 . .
O22 C30 O25 111.2(10) . .
O22 C30 C29 110.4(9) . .
O25 C30 C29 107.2(11) . .
O22 C30 H30A 109.3 . .
O25 C30 H30A 109.3 . .
C29 C30 H30A 109.3 . .
O26 C31 C32 115.7(16) . .
O26 C31 H31A 108.4 . .
C32 C31 H31A 108.4 . .
O26 C31 H31B 108.4 . .
C32 C31 H31B 108.4 . .
H31A C31 H31B 107.4 . .
O27 C32 C33 111.6(10) . .
O27 C32 C31 104.6(11) . .
C33 C32 C31 113.8(11) . .
O27 C32 H32A 108.9 . .
C33 C32 H32A 108.9 . .
C31 C32 H32A 108.9 . .
O25 C33 C32 113.5(10) . .
O25 C33 C34 105.2(9) . .
C32 C33 C34 110.1(9) . .
O25 C33 H33A 109.3 . .
C32 C33 H33A 109.3 . .
C34 C33 H33A 109.3 . .
O28 C34 C33 113.1(10) . .
O28 C34 C35 109.8(10) . .
C33 C34 C35 105.4(10) . .
O28 C34 H34A 109.5 . .
C33 C34 H34A 109.5 . .
C35 C34 H34A 109.5 . .
O29 C35 C36 114.2(11) . .
O29 C35 C34 107.9(11) . .
C36 C35 C34 109.5(10) . .
O29 C35 H35A 108.4 . .
C36 C35 H35A 108.4 . .
C34 C35 H35A 108.4 . .
O27 C36 O30 111.9(9) . .
O27 C36 C35 112.7(10) . .
O30 C36 C35 108.7(11) . .
O27 C36 H36A 107.8 . .
O30 C36 H36A 107.8 . .
C35 C36 H36A 107.8 . .
O31 C37 C38 109.1(9) . .
O31 C37 Na3 48.3(5) . 2_765
C38 C37 Na3 88.6(6) . 2_765
O31 C37 H37A 109.9 . .
C38 C37 H37A 109.9 . .
Na3 C37 H37A 77.3 2_765 .
O31 C37 H37B 109.9 . .
C38 C37 H37B 109.9 . .
Na3 C37 H37B 156.4 2_765 .
H37A C37 H37B 108.3 . .
O32 C38 C37 105.6(8) . .
O32 C38 C39 109.8(8) . .
C37 C38 C39 113.9(8) . .
O32 C38 H38A 109.1 . .
C37 C38 H38A 109.1 . .
C39 C38 H38A 109.1 . .
O30 C39 C38 108.8(8) . .
O30 C39 C40 106.6(8) . .
C38 C39 C40 112.7(8) . .
O30 C39 H39A 109.6 . .
C38 C39 H39A 109.6 . .
C40 C39 H39A 109.6 . .
O33 C40 C41 111.7(9) . .
O33 C40 C39 109.4(9) . .
C41 C40 C39 110.1(9) . .
O33 C40 H40A 108.5 . .
C41 C40 H40A 108.5 . .
C39 C40 H40A 108.5 . .
O34 C41 C40 110.7(9) . .
O34 C41 C42 107.7(9) . .
C40 C41 C42 110.7(8) . .
O34 C41 H41A 109.2 . .
C40 C41 H41A 109.2 . .
C42 C41 H41A 109.2 . .
O35 C42 O32 111.1(8) . .
O35 C42 C41 108.7(8) . .
O32 C42 C41 108.9(8) . .
O35 C42 H42A 109.4 . .
O32 C42 H42A 109.4 . .
C41 C42 H42A 109.4 . .

loop_
_geom_bond_atom_site_label_1
_geom_bond_atom_site_label_2
_geom_bond_distance
_geom_bond_site_symmetry_2
W1 O43 1.713(7) .
W1 O41 1.901(6) 3_665
W1 O44 1.907(7) .
W1 O47 1.914(7) .
W1 O39 1.919(7) 2_655
W1 O42 2.341(6) .
W2 O45 1.714(7) .
W2 O41 1.889(6) .
W2 O38 1.911(7) 2_655
W2 O46 1.916(7) .
W2 O44 1.924(7) .
W2 O42 2.332(6) .
W3 O49 1.700(7) .
W3 O48 1.885(7) .
W3 O48 1.912(7) 2_655
W3 O47 1.914(7) .
W3 O46 1.931(7) .
W3 O42 2.360(7) .
W4 O37 1.699(7) .
W4 O39 1.881(7) .
W4 O38 1.899(7) .
W4 O36 1.919(8) 3_665
W4 O36 1.919(8) .
W4 O40 2.347(6) .
K1 Cl1 2.108(11) .
K1 Cl2 2.229(7) 3_665
K1 Cl2 2.229(7) 2_655
K1 Cl2 2.229(7) .
K1 Na1 3.92(3) .
Si1 O42 1.620(6) 3_665
Si1 O42 1.620(6) 2_655
Si1 O42 1.620(6) .
Si1 O40 1.667(11) .
Na1 O3 2.759(10) 3_665
Na1 O3 2.759(10) .
Na1 O3 2.759(10) 2_655
Na2 O24 2.456(14) .
Na2 O49 2.485(15) .
Na2 O51 2.49(3) .
Na2 O50 2.54(2) .
Na2 O6 2.72(2) 6_565
Na3 O31 2.329(9) 3_675
Na3 O11 2.353(9) .
Na3 O13 2.367(8) 2_665
Na3 O14 2.375(8) 2_665
Na3 O12 2.447(7) .
Na3 O32 2.503(8) 3_675
Na3 C37 3.007(11) 3_675
O1 C1 1.439(17) .
O1 H1C 0.8400 .
O2 C2 1.418(12) .
O2 C6 1.419(14) .
O3 C4 1.417(12) .
O4 C5 1.421(14) .
O4 H4B 0.8400 .
O5 C6 1.432(13) .
O5 C9 1.449(12) .
O6 C7 1.377(16) .
O6 Na2 2.72(2) 8_654
O6 H6B 0.8400 .
O7 C12 1.424(13) .
O7 C8 1.445(13) .
O8 C10 1.440(13) .
O8 H8B 0.8400 .
O9 C11 1.447(15) .
O9 H9B 0.8400 .
O10 C12 1.407(12) .
O10 C15 1.450(10) .
O11 C13 1.431(13) .
O12 C18 1.404(10) .
O12 C14 1.461(10) .
O13 C16 1.449(11) .
O13 Na3 2.366(8) 3_565
O13 H13C 0.8400 .
O14 C17 1.410(11) .
O14 Na3 2.375(8) 3_565
O14 H14B 0.8400 .
O15 C18 1.396(10) .
O15 C21 1.430(11) .
O16 C19 1.434(12) .
O16 H16B 0.8400 .
O17 C24 1.395(13) .
O17 C20 1.461(11) .
O18 C22 1.442(12) .
O18 H18B 0.8400 .
O19 C23 1.426(13) .
O19 H19C 0.8400 .
O20 C24 1.420(12) .
O20 C27 1.422(12) .
O21 C25 1.42(2) .
O21 H21B 0.8400 .
O22 C30 1.362(16) .
O22 C26 1.471(13) .
O23 C28 1.456(12) .
O23 H23B 0.8400 .
O24 C29 1.455(15) .
O25 C33 1.413(13) .
O25 C30 1.457(15) .
O26 C31 1.33(2) .
O26 H26B 0.8400 .
O27 C32 1.398(14) .
O27 C36 1.411(16) .
O28 C34 1.408(15) .
O28 H28B 0.8400 .
O29 C35 1.422(17) .
O29 H29B 0.8400 .
O30 C36 1.423(14) .
O30 C39 1.423(12) .
O31 C37 1.381(13) .
O31 Na3 2.329(9) 2_765
O31 H31C 0.8400 .
O32 C38 1.430(12) .
O32 C42 1.431(12) .
O32 Na3 2.504(8) 2_765
O33 C40 1.414(13) .
O33 H33B 0.8400 .
O34 C41 1.453(13) .
O34 H34B 0.8400 .
O35 C42 1.406(12) .
O35 C3 1.408(12) .
O36 W4 1.919(8) 2_655
O38 W2 1.912(7) 3_665
O39 W1 1.919(7) 3_665
O40 W4 2.347(6) 2_655
O40 W4 2.347(6) 3_665
O41 W1 1.901(6) 2_655
O48 W3 1.912(7) 3_665
C1 C2 1.515(14) .
C1 H1A 0.9900 .
C1 H1B 0.9900 .
C2 C3 1.520(15) .
C2 H2A 1.0000 .
C3 C4 1.545(15) .
C3 H3A 1.0000 .
C4 C5 1.508(16) .
C4 H4A 1.0000 .
C5 C6 1.512(17) .
C5 H5A 1.0000 .
C6 H6A 1.0000 .
C7 C8 1.514(14) .
C7 H7A 0.9900 .
C7 H7B 0.9900 .
C8 C9 1.521(14) .
C8 H8A 1.0000 .
C9 C10 1.508(14) .
C9 H9A 1.0000 .
C10 C11 1.529(16) .
C10 H10A 1.0000 .
C11 C12 1.507(16) .
C11 H11A 1.0000 .
C12 H12A 1.0000 .
C13 C14 1.523(13) .
C13 H13A 0.9900 .
C13 H13B 0.9900 .
C14 C15 1.519(12) .
C14 H14A 1.0000 .
C15 C16 1.497(13) .
C15 H15A 1.0000 .
C16 C17 1.512(12) .
C16 H16A 1.0000 .
C17 C18 1.533(12) .
C17 H17A 1.0000 .
C18 H18A 1.0000 .
C19 C20 1.532(13) .
C19 H19A 0.9900 .
C19 H19B 0.9900 .
C20 C21 1.523(13) .
C20 H20A 1.0000 .
C21 C22 1.516(14) .
C21 H21A 1.0000 .
C22 C23 1.514(15) .
C22 H22A 1.0000 .
C23 C24 1.532(15) .
C23 H23A 1.0000 .
C24 H24A 1.0000 .
C25 C26 1.460(18) .
C25 H25A 0.9900 .
C25 H25B 0.9900 .
C26 C27 1.518(15) .
C26 H26A 1.0000 .
C27 C28 1.468(14) .
C27 H27A 1.0000 .
C28 C29 1.566(16) .
C28 H28A 1.0000 .
C29 C30 1.528(18) .
C29 H29A 1.0000 .
C30 H30A 1.0000 .
C31 C32 1.51(2) .
C31 H31A 0.9900 .
C31 H31B 0.9900 .
C32 C33 1.492(16) .
C32 H32A 1.0000 .
C33 C34 1.523(18) .
C33 H33A 1.0000 .
C34 C35 1.592(17) .
C34 H34A 1.0000 .
C35 C36 1.463(17) .
C35 H35A 1.0000 .
C36 H36A 1.0000 .
C37 C38 1.489(14) .
C37 Na3 3.007(11) 2_765
C37 H37A 0.9900 .
C37 H37B 0.9900 .
C38 C39 1.518(14) .
C38 H38A 1.0000 .
C39 C40 1.519(15) .
C39 H39A 1.0000 .
C40 C41 1.517(16) .
C40 H40A 1.0000 .
C41 C42 1.541(15) .
C41 H41A 1.0000 .
C42 H42A 1.0000 .

loop_
_geom_torsion_atom_site_label_1
_geom_torsion_atom_site_label_2
_geom_torsion_atom_site_label_3
_geom_torsion_atom_site_label_4
_geom_torsion
_geom_torsion_site_symmetry_1
_geom_torsion_site_symmetry_4
O37 W4 O38 W2 121.9(8) . 3_665
O39 W4 O38 W2 20.1(8) . 3_665
O36 W4 O38 W2 -63.6(13) 3_665 3_665
O36 W4 O38 W2 -138.7(8) . 3_665
O40 W4 O38 W2 -66.2(8) . 3_665
O37 W4 O39 W1 -121.0(7) . 3_665
O38 W4 O39 W1 -18.0(7) . 3_665
O36 W4 O39 W1 139.1(7) 3_665 3_665
O36 W4 O39 W1 59.8(13) . 3_665
O40 W4 O39 W1 66.8(7) . 3_665
O42 Si1 O40 W4 119.3(2) 3_665 2_655
O42 Si1 O40 W4 -120.7(2) 2_655 2_655
O42 Si1 O40 W4 -0.7(2) . 2_655
O42 Si1 O40 W4 -120.7(2) 3_665 3_665
O42 Si1 O40 W4 -0.7(2) 2_655 3_665
O42 Si1 O40 W4 119.3(2) . 3_665
O42 Si1 O40 W4 -0.7(2) 3_665 .
O42 Si1 O40 W4 119.3(2) 2_655 .
O42 Si1 O40 W4 -120.7(2) . .
O45 W2 O41 W1 -141.0(12) . 2_655
O38 W2 O41 W1 -37.6(13) 2_655 2_655
O46 W2 O41 W1 117.5(13) . 2_655
O44 W2 O41 W1 35.9(19) . 2_655
O42 W2 O41 W1 44.6(13) . 2_655
O42 Si1 O42 W2 -179.6(3) 3_665 .
O42 Si1 O42 W2 57.2(7) 2_655 .
O40 Si1 O42 W2 -61.2(4) . .
O42 Si1 O42 W1 -58.4(7) 3_665 .
O42 Si1 O42 W1 178.4(3) 2_655 .
O40 Si1 O42 W1 60.0(4) . .
O42 Si1 O42 W3 61.4(4) 3_665 .
O42 Si1 O42 W3 -61.8(4) 2_655 .
O40 Si1 O42 W3 179.8(2) . .
O49 W3 O48 W3 -131.2(8) . 3_665
O48 W3 O48 W3 -30.6(10) 2_655 3_665
O47 W3 O48 W3 128.2(8) . 3_665
O46 W3 O48 W3 41.5(14) . 3_665
O42 W3 O48 W3 55.3(8) . 3_665
O48 W3 O49 Na2 58.2(11) . .
O48 W3 O49 Na2 -29.9(11) 2_655 .
O47 W3 O49 Na2 149.0(10) . .
O46 W3 O49 Na2 -119.0(10) . .
O42 W3 O49 Na2 -159.3(14) . .
C6 O2 C2 C1 -175.0(10) . .
C6 O2 C2 C3 59.8(11) . .
O1 C1 C2 O2 -67.7(12) . .
O1 C1 C2 C3 55.8(13) . .
C42 O35 C3 C2 -112.6(9) . .
C42 O35 C3 C4 128.5(9) . .
O2 C2 C3 O35 -171.1(8) . .
C1 C2 C3 O35 67.0(12) . .
O2 C2 C3 C4 -55.0(11) . .
C1 C2 C3 C4 -176.8(10) . .
Na1 O3 C4 C5 -72.1(13) . .
Na1 O3 C4 C3 166.8(10) . .
O35 C3 C4 O3 -67.7(11) . .
C2 C3 C4 O3 172.7(9) . .
O35 C3 C4 C5 171.0(8) . .
C2 C3 C4 C5 51.4(11) . .
O3 C4 C5 O4 65.9(12) . .
C3 C4 C5 O4 -174.0(9) . .
O3 C4 C5 C6 -171.0(10) . .
C3 C4 C5 C6 -50.9(12) . .
C2 O2 C6 O5 59.5(11) . .
C2 O2 C6 C5 -58.1(11) . .
C9 O5 C6 O2 102.3(9) . .
C9 O5 C6 C5 -137.4(8) . .
O4 C5 C6 O2 177.2(9) . .
C4 C5 C6 O2 53.2(13) . .
O4 C5 C6 O5 57.3(11) . .
C4 C5 C6 O5 -66.6(12) . .
Na2 O6 C7 C8 101.5(12) 8_654 .
C12 O7 C8 C7 -172.2(8) . .
C12 O7 C8 C9 64.5(10) . .
O6 C7 C8 O7 -55.7(12) . .
O6 C7 C8 C9 61.3(14) . .
C6 O5 C9 C10 124.4(9) . .
C6 O5 C9 C8 -114.8(10) . .
O7 C8 C9 O5 -177.7(7) . .
C7 C8 C9 O5 64.8(11) . .
O7 C8 C9 C10 -60.0(10) . .
C7 C8 C9 C10 -177.6(9) . .
O5 C9 C10 O8 -63.7(11) . .
C8 C9 C10 O8 175.5(9) . .
O5 C9 C10 C11 175.8(8) . .
C8 C9 C10 C11 55.0(11) . .
O8 C10 C11 O9 68.1(12) . .
C9 C10 C11 O9 -170.6(8) . .
O8 C10 C11 C12 -170.9(9) . .
C9 C10 C11 C12 -49.6(12) . .
C15 O10 C12 O7 115.7(9) . .
C15 O10 C12 C11 -123.2(9) . .
C8 O7 C12 O10 59.5(10) . .
C8 O7 C12 C11 -61.5(11) . .
O9 C11 C12 O10 51.7(12) . .
C10 C11 C12 O10 -69.0(12) . .
O9 C11 C12 O7 172.0(9) . .
C10 C11 C12 O7 51.4(13) . .
Na3 O11 C13 C14 61.1(8) . .
C18 O12 C14 C15 57.5(9) . .
Na3 O12 C14 C15 -93.3(7) . .
C18 O12 C14 C13 -177.2(7) . .
Na3 O12 C14 C13 32.0(8) . .
O11 C13 C14 O12 -60.6(9) . .
O11 C13 C14 C15 60.3(10) . .
C12 O10 C15 C16 137.7(8) . .
C12 O10 C15 C14 -101.6(9) . .
O12 C14 C15 O10 -170.4(6) . .
C13 C14 C15 O10 70.6(10) . .
O12 C14 C15 C16 -52.8(10) . .
C13 C14 C15 C16 -171.8(8) . .
Na3 O13 C16 C15 -172.6(6) 3_565 .
Na3 O13 C16 C17 -51.1(8) 3_565 .
O10 C15 C16 O13 -64.7(9) . .
C14 C15 C16 O13 175.5(7) . .
O10 C15 C16 C17 174.8(7) . .
C14 C15 C16 C17 55.0(10) . .
Na3 O14 C17 C16 -32.4(9) 3_565 .
Na3 O14 C17 C18 -155.0(5) 3_565 .
O13 C16 C17 O14 57.3(10) . .
C15 C16 C17 O14 179.4(7) . .
O13 C16 C17 C18 -178.8(7) . .
C15 C16 C17 C18 -56.7(10) . .
C21 O15 C18 O12 111.2(8) . .
C21 O15 C18 C17 -128.4(8) . .
C14 O12 C18 O15 59.6(9) . .
Na3 O12 C18 O15 -152.3(5) . .
C14 O12 C18 C17 -60.3(9) . .
Na3 O12 C18 C17 87.8(7) . .
O14 C17 C18 O15 59.5(9) . .
C16 C17 C18 O15 -64.5(9) . .
O14 C17 C18 O12 -177.9(7) . .
C16 C17 C18 O12 58.1(9) . .
C24 O17 C20 C21 58.7(10) . .
C24 O17 C20 C19 -177.0(8) . .
O16 C19 C20 O17 -71.3(10) . .
O16 C19 C20 C21 50.3(11) . .
C18 O15 C21 C22 124.6(8) . .
C18 O15 C21 C20 -112.6(8) . .
O17 C20 C21 O15 -170.2(7) . .
C19 C20 C21 O15 69.9(9) . .
O17 C20 C21 C22 -50.7(10) . .
C19 C20 C21 C22 -170.6(8) . .
O15 C21 C22 O18 -67.2(10) . .
C20 C21 C22 O18 171.9(8) . .
O15 C21 C22 C23 169.9(8) . .
C20 C21 C22 C23 48.9(11) . .
O18 C22 C23 O19 65.6(12) . .
C21 C22 C23 O19 -171.3(9) . .
O18 C22 C23 C24 -173.8(9) . .
C21 C22 C23 C24 -50.8(12) . .
C20 O17 C24 O20 55.6(10) . .
C20 O17 C24 C23 -62.0(10) . .
C27 O20 C24 O17 105.3(9) . .
C27 O20 C24 C23 -134.7(8) . .
O19 C23 C24 O17 179.6(9) . .
C22 C23 C24 O17 57.1(11) . .
O19 C23 C24 O20 58.9(10) . .
C22 C23 C24 O20 -63.6(11) . .
O21 C25 C26 O22 -64.0(15) . .
O21 C25 C26 C27 55.9(16) . .
C30 O22 C26 C25 -177.5(11) . .
C30 O22 C26 C27 58.2(13) . .
C24 O20 C27 C28 119.5(9) . .
C24 O20 C27 C26 -117.2(10) . .
C25 C26 C27 O20 66.8(13) . .
O22 C26 C27 O20 -174.4(8) . .
C25 C26 C27 C28 -172.7(10) . .
O22 C26 C27 C28 -53.9(12) . .
O20 C27 C28 O23 -62.6(11) . .
C26 C27 C28 O23 176.1(8) . .
O20 C27 C28 C29 175.9(8) . .
C26 C27 C28 C29 54.5(11) . .
Na2 O24 C29 C30 82.9(11) . .
Na2 O24 C29 C28 -156.8(7) . .
O23 C28 C29 O24 60.4(11) . .
C27 C28 C29 O24 -175.9(8) . .
O23 C28 C29 C30 -177.8(10) . .
C27 C28 C29 C30 -54.1(12) . .
C26 O22 C30 O25 57.5(12) . .
C26 O22 C30 C29 -61.3(14) . .
C33 O25 C30 O22 122.4(10) . .
C33 O25 C30 C29 -116.9(10) . .
O24 C29 C30 O22 177.9(10) . .
C28 C29 C30 O22 57.0(13) . .
O24 C29 C30 O25 56.6(12) . .
C28 C29 C30 O25 -64.3(11) . .
C36 O27 C32 C33 59.8(12) . .
C36 O27 C32 C31 -176.7(11) . .
O26 C31 C32 O27 -65.4(17) . .
O26 C31 C32 C33 56.7(19) . .
C30 O25 C33 C32 -103.0(12) . .
C30 O25 C33 C34 136.6(10) . .
O27 C32 C33 O25 -178.0(9) . .
C31 C32 C33 O25 63.9(15) . .
O27 C32 C33 C34 -60.4(12) . .
C31 C32 C33 C34 -178.5(12) . .
O25 C33 C34 O28 -61.2(12) . .
C32 C33 C34 O28 176.1(10) . .
O25 C33 C34 C35 178.8(9) . .
C32 C33 C34 C35 56.2(12) . .
O28 C34 C35 O29 57.7(14) . .
C33 C34 C35 O29 179.9(10) . .
O28 C34 C35 C36 -177.4(11) . .
C33 C34 C35 C36 -55.3(13) . .
C32 O27 C36 O30 63.0(12) . .
C32 O27 C36 C35 -59.8(13) . .
C39 O30 C36 O27 101.4(10) . .
C39 O30 C36 C35 -133.5(10) . .
O29 C35 C36 O27 178.9(10) . .
C34 C35 C36 O27 57.8(14) . .
O29 C35 C36 O30 54.3(14) . .
C34 C35 C36 O30 -66.8(13) . .
Na3 O31 C37 C38 70.0(9) 2_765 .
C42 O32 C38 C37 -177.7(8) . .
Na3 O32 C38 C37 22.6(9) 2_765 .
C42 O32 C38 C39 59.1(10) . .
Na3 O32 C38 C39 -100.6(7) 2_765 .
O31 C37 C38 O32 -61.7(10) . .
Na3 C37 C38 O32 -17.2(7) 2_765 .
O31 C37 C38 C39 58.8(11) . .
Na3 C37 C38 C39 103.4(7) 2_765 .
C36 O30 C39 C38 -117.0(10) . .
C36 O30 C39 C40 121.2(10) . .
O32 C38 C39 O30 -170.7(7) . .
C37 C38 C39 O30 71.1(11) . .
O32 C38 C39 C40 -52.7(11) . .
C37 C38 C39 C40 -170.9(9) . .
O30 C39 C40 O33 -66.5(11) . .
C38 C39 C40 O33 174.2(9) . .
O30 C39 C40 C41 170.4(8) . .
C38 C39 C40 C41 51.1(11) . .
O33 C40 C41 O34 66.4(12) . .
C39 C40 C41 O34 -172.0(8) . .
O33 C40 C41 C42 -174.3(9) . .
C39 C40 C41 C42 -52.6(11) . .
C3 O35 C42 O32 106.2(9) . .
C3 O35 C42 C41 -134.0(9) . .
C38 O32 C42 O35 58.4(10) . .
Na3 O32 C42 O35 -146.0(6) 2_765 .
C38 O32 C42 C41 -61.2(10) . .
Na3 O32 C42 C41 94.4(9) 2_765 .
O34 C41 C42 O35 56.7(11) . .
C40 C41 C42 O35 -64.4(11) . .
O34 C41 C42 O32 177.8(8) . .
C40 C41 C42 O32 56.7(11) . .
